data_7160461
loop_
_publ_author_name
'Maurya, Kanchan'
'Kaliappan, Krishna P.'

_publ_section_title
;
 A versatile approach toward enantiospecific synthesis of sugar-linked
 oxapolyquinanes <i>via</i> IPKR.
;
_journal_issue 18
_journal_name_full 'Organic &amp; biomolecular chemistry'
_journal_page_first 4409
_journal_page_last 4420
_journal_paper_doi 10.1039/d4ob02016b
_journal_volume 23
_journal_year 2025
_chemical_absolute_configuration unk
_chemical_formula_moiety 'C15 H18 O6'
_chemical_formula_sum 'C15 H18 O6'
_chemical_formula_weight 294.29
_space_group_crystal_system orthorhombic
_space_group_IT_number 19
_space_group_name_Hall 'P 2ac 2ab'
_space_group_name_H-M_alt 'P 21 21 21'
_atom_sites_solution_hydrogens geom
_atom_sites_solution_primary dual
_audit_creation_date 2021-10-04
_audit_creation_method
;
Olex2 1.3-ac4
(compiled 2019.04.23 svn.r3594 for Rigaku Oxford Diffraction, GUI svn.r5739)
;
_audit_update_record
;
2024-06-15 deposited with the CCDC.	2025-03-31 downloaded from the CCDC.
;
_cell_angle_alpha 90
_cell_angle_beta 90
_cell_angle_gamma 90
_cell_formula_units_Z 4
_cell_length_a 8.5016(4)
_cell_length_b 11.7104(5)
_cell_length_c 14.3897(6)
_cell_measurement_reflns_used 2329
_cell_measurement_temperature 150
_cell_measurement_theta_max 22.6400
_cell_measurement_theta_min 2.2470
_cell_volume 1432.60(11)
_computing_cell_refinement 'CrysAlisPro 1.171.41.93a (Rigaku OD, 2020)'
_computing_data_collection 'CrysAlisPro 1.171.41.93a (Rigaku OD, 2020)'
_computing_data_reduction 'CrysAlisPro 1.171.41.93a (Rigaku OD, 2020)'
_computing_molecular_graphics 'Olex2 (Dolomanov et al., 2009)'
_computing_publication_material 'Olex2 (Dolomanov et al., 2009)'
_computing_structure_refinement 'ShelXL (Sheldrick, 2015)'
_computing_structure_solution 'ShelXT (Sheldrick, 2015)'
_diffrn_ambient_environment N~2~
_diffrn_ambient_temperature 150
_diffrn_detector 'CCD plate'
_diffrn_measured_fraction_theta_full 1.000
_diffrn_measured_fraction_theta_max 1.000
_diffrn_measurement_details
;
List of Runs (angles in degrees, time in seconds):

  # Type    Start    End  Width  t~exp~   \w     \q     \k     \f   Frames
#--------------------------------------------------------------------------
  1  \w   -100.81  15.69   0.50    3.00    --   -9.84 -59.25  20.08  233
  2  \f    -68.21  83.79   0.50    3.00  15.81  -9.84 -59.25    --   304
  3  \w     -6.31  15.69   0.50    3.00    --   -9.84 -59.25  92.08   44
;
_diffrn_measurement_device 'abstract diffractometer'
_diffrn_measurement_device_type 'Saxi-CrysAlisPro-abstract goniometer imported SAXI images'
_diffrn_measurement_method '\w and \f scans'
_diffrn_orient_matrix_type 'CrysAlisPro convention (1999,Acta A55,543-557)'
_diffrn_orient_matrix_UB_11 0.0380541000
_diffrn_orient_matrix_UB_12 -0.0018062000
_diffrn_orient_matrix_UB_13 -0.0438351000
_diffrn_orient_matrix_UB_21 -0.0740604000
_diffrn_orient_matrix_UB_22 0.0032093000
_diffrn_orient_matrix_UB_23 -0.0225364000
_diffrn_orient_matrix_UB_31 0.0050946000
_diffrn_orient_matrix_UB_32 0.0604696000
_diffrn_orient_matrix_UB_33 -0.0001114000
_diffrn_radiation_monochromator graphite
_diffrn_radiation_probe x-ray
_diffrn_radiation_type 'Mo K\a'
_diffrn_radiation_wavelength 0.71073
_diffrn_reflns_av_R_equivalents 0.0616
_diffrn_reflns_av_unetI/netI 0.0479
_diffrn_reflns_Laue_measured_fraction_full 1.000
_diffrn_reflns_Laue_measured_fraction_max 1.000
_diffrn_reflns_limit_h_max 10
_diffrn_reflns_limit_h_min -10
_diffrn_reflns_limit_k_max 12
_diffrn_reflns_limit_k_min -13
_diffrn_reflns_limit_l_max 17
_diffrn_reflns_limit_l_min -16
_diffrn_reflns_number 11755
_diffrn_reflns_point_group_measured_fraction_full 1.000
_diffrn_reflns_point_group_measured_fraction_max 1.000
_diffrn_reflns_theta_full 24.990
_diffrn_reflns_theta_max 24.990
_diffrn_reflns_theta_min 2.242
_diffrn_source 'fine-focus sealed X-ray tube'
_diffrn_source_type 'Enhance (Mo) X-ray Source'
_exptl_absorpt_coefficient_mu 0.106
_exptl_absorpt_correction_T_max 1.00000
_exptl_absorpt_correction_T_min 0.11330
_exptl_absorpt_correction_type multi-scan
_exptl_absorpt_process_details
;
CrysAlisPro 1.171.41.93a (Rigaku Oxford Diffraction, 2020)
Empirical absorption correction using spherical harmonics,
implemented in SCALE3 ABSPACK scaling algorithm.
;
_exptl_crystal_colour colourless
_exptl_crystal_colour_primary colourless
_exptl_crystal_density_diffrn 1.364
_exptl_crystal_description plate
_exptl_crystal_F_000 624
_exptl_crystal_size_max 0.19
_exptl_crystal_size_mid 0.16
_exptl_crystal_size_min 0.036
_refine_diff_density_max 0.175
_refine_diff_density_min -0.182
_refine_diff_density_rms 0.051
_refine_ls_abs_structure_details
;
 Flack x determined using 760 quotients [(I+)-(I-)]/[(I+)+(I-)]
 (Parsons, Flack and Wagner, Acta Cryst. B69 (2013) 249-259).
;
_refine_ls_abs_structure_Flack -0.8(9)
_refine_ls_extinction_method none
_refine_ls_goodness_of_fit_ref 1.025
_refine_ls_hydrogen_treatment constr
_refine_ls_matrix_type full
_refine_ls_number_parameters 193
_refine_ls_number_reflns 2516
_refine_ls_number_restraints 0
_refine_ls_restrained_S_all 1.025
_refine_ls_R_factor_all 0.0519
_refine_ls_R_factor_gt 0.0397
_refine_ls_shift/su_max 0.007
_refine_ls_shift/su_mean 0.001
_refine_ls_structure_factor_coef Fsqd
_refine_ls_weighting_details 'w=1/[\s^2^(Fo^2^)+(0.0506P)^2^] where P=(Fo^2^+2Fc^2^)/3'
_refine_ls_weighting_scheme calc
_refine_ls_wR_factor_gt 0.0890
_refine_ls_wR_factor_ref 0.0972
_reflns_Friedel_coverage 0.719
_reflns_Friedel_fraction_full 1.000
_reflns_Friedel_fraction_max 1.000
_reflns_number_gt 2121
_reflns_number_total 2516
_reflns_threshold_expression 'I > 2\s(I)'
_cod_data_source_file d4ob02016b2.cif
_cod_data_source_block kpk_182_km_66_autored
_cod_depositor_comments 'Adding full bibliography for 7160461--7160463.cif.'
_cod_database_code 7160461
_shelx_shelxl_version_number 2018/3
_shelx_space_group_comment
;
The symmetry employed for this shelxl refinement is uniquely defined
by the following loop, which should always be used as a source of
symmetry information in preference to the above space-group names.
They are only intended as comments.
;
_shelx_estimated_absorpt_t_max 0.996
_shelx_estimated_absorpt_t_min 0.980
_reflns_odcompleteness_completeness 83.73
_reflns_odcompleteness_iscentric 1
_reflns_odcompleteness_theta 33.49
_olex2_refinement_description
;
1. Fixed Uiso
 At 1.2 times of:
  All C(H) groups, All C(H,H) groups
 At 1.5 times of:
  All C(H,H,H) groups, All O(H) groups
2.a Ternary CH refined with riding coordinates:
 C8(H8), C14(H14), C11(H11), C6(H6), C5(H5), C4(H4A)
2.b Secondary CH2 refined with riding coordinates:
 C10(H10A,H10B), C15(H15A,H15B)
2.c Aromatic/amide H refined with riding coordinates:
 C12(H12)
2.d Idealised Me refined as rotating group:
 C2(H2A,H2B,H2C), C1(H1A,H1B,H1C)
2.e Idealised tetrahedral OH refined as rotating group:
 O4(H4)
;
_olex2_submission_special_instructions 'No special instructions were received'
_oxdiff_exptl_absorpt_empirical_details
;
Empirical correction (ABSPACK) includes:
- Absorption correction using spherical harmonics
- Frame scaling
;
_oxdiff_exptl_absorpt_empirical_full_max 4.391
_oxdiff_exptl_absorpt_empirical_full_min 0.352

loop_
_space_group_symop_operation_xyz
'x, y, z'
'-x+1/2, -y, z+1/2'
'-x, y+1/2, -z+1/2'
'x+1/2, -y+1/2, -z'

loop_
_atom_site_label
_atom_site_type_symbol
_atom_site_fract_x
_atom_site_fract_y
_atom_site_fract_z
_atom_site_U_iso_or_equiv
_atom_site_adp_type
_atom_site_occupancy
_atom_site_site_symmetry_order
_atom_site_calc_flag
_atom_site_refinement_flags_posn
_atom_site_refinement_flags_adp
_atom_site_refinement_flags_occupancy
_atom_site_disorder_assembly
_atom_site_disorder_group
O6 O 0.2995(2) 0.52600(17) 0.43285(13) 0.0256(5) Uani 1 1 d . . . . .
O3 O 0.5556(2) 0.41991(19) 0.25370(15) 0.0318(5) Uani 1 1 d . . . . .
O2 O 0.6114(3) 0.46218(18) 0.46492(13) 0.0306(5) Uani 1 1 d . . . . .
O4 O 0.2935(3) 0.28389(19) 0.19827(17) 0.0375(6) Uani 1 1 d . . . . .
H4 H 0.207702 0.263185 0.174669 0.056 Uiso 1 1 calc GR . . . .
O1 O 0.7762(3) 0.4028(2) 0.34995(15) 0.0396(6) Uani 1 1 d . . . . .
O5 O 0.0121(3) 0.7820(2) 0.36626(15) 0.0425(6) Uani 1 1 d . . . . .
C8 C 0.3594(4) 0.6275(2) 0.29742(19) 0.0218(7) Uani 1 1 d . . . . .
H8 H 0.450351 0.662964 0.264067 0.026 Uiso 1 1 calc R . . . .
C7 C 0.4100(4) 0.5257(2) 0.35856(18) 0.0217(6) Uani 1 1 d . . . . .
C14 C 0.2807(4) 0.7109(2) 0.3654(2) 0.0238(7) Uani 1 1 d . . . . .
H14 H 0.338150 0.785258 0.369996 0.029 Uiso 1 1 calc R . . . .
C9 C 0.2285(4) 0.5934(3) 0.23180(18) 0.0243(7) Uani 1 1 d . . . . .
C11 C 0.2731(4) 0.3909(2) 0.2433(2) 0.0279(7) Uani 1 1 d . . . . .
H11 H 0.176327 0.386352 0.282567 0.033 Uiso 1 1 calc R . . . .
C6 C 0.4123(4) 0.4117(3) 0.3068(2) 0.0244(7) Uani 1 1 d . . . . .
H6 H 0.421077 0.347702 0.352456 0.029 Uiso 1 1 calc R . . . .
C12 C 0.0952(4) 0.6519(3) 0.2472(2) 0.0288(7) Uani 1 1 d . . . . .
H12 H 0.002293 0.646193 0.210801 0.035 Uiso 1 1 calc R . . . .
C5 C 0.6708(4) 0.4792(3) 0.3080(2) 0.0290(7) Uani 1 1 d . . . . .
H5 H 0.727895 0.537102 0.269711 0.035 Uiso 1 1 calc R . . . .
C10 C 0.2518(4) 0.4899(3) 0.17369(19) 0.0279(7) Uani 1 1 d . . . . .
H10A H 0.346113 0.498205 0.133935 0.034 Uiso 1 1 calc R . . . .
H10B H 0.159142 0.476422 0.133461 0.034 Uiso 1 1 calc R . . . .
C15 C 0.2800(4) 0.6448(2) 0.4579(2) 0.0278(7) Uani 1 1 d . . . . .
H15A H 0.367395 0.670505 0.498323 0.033 Uiso 1 1 calc R . . . .
H15B H 0.179438 0.656537 0.491214 0.033 Uiso 1 1 calc R . . . .
C4 C 0.5822(4) 0.5361(3) 0.3884(2) 0.0263(7) Uani 1 1 d . . . . .
H4A H 0.615838 0.616667 0.399904 0.032 Uiso 1 1 calc R . . . .
C13 C 0.1143(4) 0.7250(3) 0.3278(2) 0.0284(7) Uani 1 1 d . . . . .
C3 C 0.7606(4) 0.4084(3) 0.4494(2) 0.0349(8) Uani 1 1 d . . . . .
C2 C 0.7529(5) 0.2890(3) 0.4880(3) 0.0530(11) Uani 1 1 d . . . . .
H2A H 0.731322 0.292360 0.554891 0.079 Uiso 1 1 calc GR . . . .
H2B H 0.853644 0.250444 0.477547 0.079 Uiso 1 1 calc GR . . . .
H2C H 0.668774 0.246567 0.456839 0.079 Uiso 1 1 calc GR . . . .
C1 C 0.8923(4) 0.4806(4) 0.4887(3) 0.0533(11) Uani 1 1 d . . . . .
H1A H 0.888552 0.556950 0.460873 0.080 Uiso 1 1 calc GR . . . .
H1B H 0.993605 0.444791 0.474476 0.080 Uiso 1 1 calc GR . . . .
H1C H 0.879929 0.486900 0.556229 0.080 Uiso 1 1 calc GR . . . .

loop_
_atom_site_aniso_label
_atom_site_aniso_U_11
_atom_site_aniso_U_22
_atom_site_aniso_U_33
_atom_site_aniso_U_23
_atom_site_aniso_U_13
_atom_site_aniso_U_12
O6 0.0216(12) 0.0296(11) 0.0256(10) 0.0017(9) 0.0027(9) -0.0014(10)
O3 0.0218(12) 0.0385(13) 0.0352(11) -0.0107(10) 0.0033(10) -0.0002(10)
O2 0.0230(12) 0.0380(12) 0.0308(11) 0.0036(10) -0.0047(10) 0.0055(11)
O4 0.0296(14) 0.0293(12) 0.0534(15) -0.0149(11) -0.0092(12) -0.0005(11)
O1 0.0273(14) 0.0490(14) 0.0424(12) -0.0034(11) -0.0031(11) 0.0159(12)
O5 0.0355(15) 0.0551(14) 0.0368(13) -0.0060(12) -0.0007(12) 0.0230(13)
C8 0.0195(16) 0.0233(15) 0.0228(14) 0.0013(12) 0.0007(13) -0.0021(13)
C7 0.0145(15) 0.0275(15) 0.0231(13) 0.0016(12) 0.0019(13) -0.0005(14)
C14 0.0216(17) 0.0230(14) 0.0268(15) -0.0028(12) -0.0004(13) 0.0024(13)
C9 0.0242(18) 0.0265(15) 0.0222(14) 0.0029(12) 0.0006(13) -0.0018(15)
C11 0.0241(18) 0.0249(16) 0.0346(16) -0.0064(13) -0.0007(15) 0.0017(14)
C6 0.0196(16) 0.0256(15) 0.0281(15) -0.0017(13) 0.0012(14) -0.0021(14)
C12 0.0256(18) 0.0336(17) 0.0271(16) 0.0018(13) -0.0048(15) 0.0034(15)
C5 0.0198(17) 0.0320(18) 0.0351(16) -0.0013(14) 0.0007(14) -0.0011(14)
C10 0.0249(18) 0.0333(16) 0.0257(14) -0.0035(13) -0.0025(14) -0.0015(14)
C15 0.0269(19) 0.0305(16) 0.0260(14) -0.0050(13) -0.0018(15) 0.0045(15)
C4 0.0218(17) 0.0260(15) 0.0310(15) 0.0019(13) -0.0025(13) -0.0017(14)
C13 0.0256(18) 0.0309(16) 0.0288(16) 0.0016(14) 0.0027(15) 0.0058(15)
C3 0.0242(19) 0.0419(18) 0.0386(18) 0.0004(16) -0.0044(16) 0.0088(16)
C2 0.042(3) 0.050(3) 0.066(3) 0.013(2) -0.004(2) 0.015(2)
C1 0.025(2) 0.070(3) 0.065(2) -0.014(2) -0.0115(19) 0.002(2)

loop_
_atom_type_symbol
_atom_type_description
_atom_type_scat_dispersion_real
_atom_type_scat_dispersion_imag
_atom_type_scat_source
C C 0.0033 0.0016 'International Tables Vol C Tables 4.2.6.8 and 6.1.1.4'
H H 0.0000 0.0000 'International Tables Vol C Tables 4.2.6.8 and 6.1.1.4'
O O 0.0106 0.0060 'International Tables Vol C Tables 4.2.6.8 and 6.1.1.4'

loop_
_geom_angle_atom_site_label_1
_geom_angle_atom_site_label_2
_geom_angle_atom_site_label_3
_geom_angle
_geom_angle_site_symmetry_1
_geom_angle_site_symmetry_3
_geom_angle_publ_flag
C7 O6 C15 105.4(2) . . ?
C5 O3 C6 108.7(2) . . ?
C4 O2 C3 107.5(2) . . ?
C5 O1 C3 109.9(2) . . ?
C14 C8 C7 104.5(2) . . ?
C9 C8 C7 110.9(2) . . ?
C9 C8 C14 104.2(2) . . ?
O6 C7 C8 104.0(2) . . ?
O6 C7 C6 112.1(2) . . ?
O6 C7 C4 114.9(2) . . ?
C6 C7 C8 113.6(2) . . ?
C4 C7 C8 111.4(2) . . ?
C4 C7 C6 101.2(2) . . ?
C8 C14 C15 103.5(2) . . ?
C13 C14 C8 104.3(2) . . ?
C13 C14 C15 111.0(3) . . ?
C12 C9 C8 112.5(3) . . ?
C12 C9 C10 128.4(3) . . ?
C10 C9 C8 118.0(3) . . ?
O4 C11 C6 108.8(2) . . ?
O4 C11 C10 112.4(2) . . ?
C6 C11 C10 111.3(2) . . ?
O3 C6 C7 102.2(2) . . ?
O3 C6 C11 110.6(2) . . ?
C11 C6 C7 115.1(2) . . ?
C9 C12 C13 109.8(3) . . ?
O3 C5 C4 106.6(2) . . ?
O1 C5 O3 111.3(3) . . ?
O1 C5 C4 105.5(2) . . ?
C9 C10 C11 105.3(2) . . ?
O6 C15 C14 105.5(2) . . ?
O2 C4 C7 109.6(2) . . ?
O2 C4 C5 103.5(2) . . ?
C7 C4 C5 103.0(2) . . ?
O5 C13 C14 123.7(3) . . ?
O5 C13 C12 127.0(3) . . ?
C12 C13 C14 108.9(3) . . ?
O2 C3 O1 104.9(2) . . ?
O2 C3 C2 108.2(3) . . ?
O2 C3 C1 110.5(3) . . ?
O1 C3 C2 109.2(3) . . ?
O1 C3 C1 109.2(3) . . ?
C2 C3 C1 114.4(3) . . ?

loop_
_geom_bond_atom_site_label_1
_geom_bond_atom_site_label_2
_geom_bond_distance
_geom_bond_site_symmetry_2
_geom_bond_publ_flag
O6 C7 1.423(3) . ?
O6 C15 1.447(3) . ?
O3 C6 1.441(4) . ?
O3 C5 1.432(4) . ?
O2 C4 1.423(3) . ?
O2 C3 1.433(4) . ?
O4 C11 1.421(4) . ?
O1 C5 1.402(4) . ?
O1 C3 1.439(4) . ?
O5 C13 1.228(4) . ?
C8 C7 1.543(4) . ?
C8 C14 1.536(4) . ?
C8 C9 1.514(4) . ?
C7 C6 1.529(4) . ?
C7 C4 1.530(4) . ?
C14 C15 1.539(4) . ?
C14 C13 1.524(4) . ?
C9 C12 1.342(4) . ?
C9 C10 1.485(4) . ?
C11 C6 1.514(4) . ?
C11 C10 1.542(4) . ?
C12 C13 1.450(4) . ?
C5 C4 1.532(4) . ?
C3 C2 1.506(5) . ?
C3 C1 1.513(5) . ?
